data_7105099
loop_
_publ_author_name
'Chou-Fu Sheu'
'Szu-Miao Chen'
'Shih-Chi Wang'
'Gene-Hsiang Lee'
'Yi-Hung Liu'
'Yu Wang'

_publ_section_title
;
 The commensurate modulated structure of the metastable state in spin
 crossover complex [Fe(abpt)2(NCS)2]
;
_journal_name_full 'Chem. Commun.'
_journal_page_first 7512
_journal_page_last 7514
_journal_paper_doi 10.1039/b910378c
_journal_year 2009
_chemical_formula_moiety 'C26 H20 Fe N14 S2'
_chemical_formula_sum 'C26 H20 Fe N14 S2'
_chemical_formula_weight 648.53
_chemical_name_systematic
;
?
;
_space_group_IT_number 14
_symmetry_cell_setting monoclinic
_symmetry_space_group_name_Hall '-P 2ybc'
_symmetry_space_group_name_H-M 'P 1 21/c 1'
_atom_sites_solution_hydrogens geom
_atom_sites_solution_primary direct
_atom_sites_solution_secondary difmap
_audit_creation_method SHELXL-97
_cell_angle_alpha 90.000
_cell_angle_beta 107.652(4)
_cell_angle_gamma 90.000
_cell_formula_units_Z 4
_cell_length_a 10.8074(5)
_cell_length_b 15.7251(10)
_cell_length_c 17.0180(7)
_cell_measurement_reflns_used 11263
_cell_measurement_temperature 90(2)
_cell_measurement_theta_max 27.5
_cell_measurement_theta_min 1.8
_cell_volume 2755.9(2)
_computing_cell_refinement 'Denzo-SMN (Otwinowski & Minor, 1997)'
_computing_data_collection 'KappaCCD server software (Nonius, 1997)'
_computing_data_reduction 'Denzo-SMN (Otwinowski & Minor, 1997)'
_computing_molecular_graphics 'XP in SHELXTL/PC & Mercury 1.4.1 (CCDC)'
_computing_publication_material 'XIF in SHELXTL/PC'
_computing_structure_refinement 'SHELXL-97 (Sheldrick, 1997)'
_computing_structure_solution 'SHELXS-97 (Sheldrick, 1990)'
_diffrn_ambient_temperature 90(2)
_diffrn_measured_fraction_theta_full 0.996
_diffrn_measured_fraction_theta_max 0.996
_diffrn_measurement_device_type KappaCCD
_diffrn_measurement_method 'omega scans'
_diffrn_radiation_monochromator graphite
_diffrn_radiation_source 'fine-focus sealed tube'
_diffrn_radiation_type MoK\a
_diffrn_radiation_wavelength 0.71073
_diffrn_reflns_av_R_equivalents 0.0712
_diffrn_reflns_av_sigmaI/netI 0.0767
_diffrn_reflns_limit_h_max 14
_diffrn_reflns_limit_h_min -11
_diffrn_reflns_limit_k_max 10
_diffrn_reflns_limit_k_min -20
_diffrn_reflns_limit_l_max 22
_diffrn_reflns_limit_l_min -22
_diffrn_reflns_number 25192
_diffrn_reflns_theta_full 27.50
_diffrn_reflns_theta_max 27.50
_diffrn_reflns_theta_min 1.80
_exptl_absorpt_coefficient_mu 0.746
_exptl_absorpt_correction_T_max 0.941
_exptl_absorpt_correction_T_min 0.879
_exptl_absorpt_correction_type multi-scan
_exptl_absorpt_process_details 'SADABS (Sheldrick, 1997)'
_exptl_crystal_colour Red-brown
_exptl_crystal_density_diffrn 1.563
_exptl_crystal_density_method 'not measured'
_exptl_crystal_description Needle
_exptl_crystal_F_000 1328
_exptl_crystal_size_max 0.40
_exptl_crystal_size_mid 0.12
_exptl_crystal_size_min 0.08
_refine_diff_density_max 0.386
_refine_diff_density_min -0.595
_refine_diff_density_rms 0.089
_refine_ls_extinction_method none
_refine_ls_goodness_of_fit_ref 1.002
_refine_ls_hydrogen_treatment mixed
_refine_ls_matrix_type full
_refine_ls_number_parameters 407
_refine_ls_number_reflns 6302
_refine_ls_number_restraints 0
_refine_ls_restrained_S_all 1.002
_refine_ls_R_factor_all 0.0906
_refine_ls_R_factor_gt 0.0434
_refine_ls_shift/su_max 0.001
_refine_ls_shift/su_mean 0.000
_refine_ls_structure_factor_coef Fsqd
_refine_ls_weighting_details 'calc w=1/[\s^2^(Fo^2^)+(0.0359P)^2^+2.4570P] where P=(Fo^2^+2Fc^2^)/3'
_refine_ls_weighting_scheme calc
_refine_ls_wR_factor_gt 0.0813
_refine_ls_wR_factor_ref 0.0961
_reflns_number_gt 4185
_reflns_number_total 6302
_reflns_threshold_expression >2sigma(I)
_cod_data_source_file b910378c.txt
_cod_data_source_block PhaseD-90K
_cod_depositor_comments
;
The following automatic conversions were performed:
'_symmetry_cell_setting' value 'Monoclinic' changed to 'monoclinic'
according to '/home/saulius/struct/CIF-dictionaries/cif_core.dic'
dictionary named 'cif_core.dic' version 2.4.1 from 2010-06-29.

Automatic conversion script
Id: cif_fix_enum 1527 2010-12-29 10:47:43Z saulius 
;
_cod_original_sg_symbol_H-M 'P 21/c'
_cod_database_code 7105099

loop_
_symmetry_equiv_pos_as_xyz
'x, y, z'
'-x, y+1/2, -z+1/2'
'-x, -y, -z'
'x, -y-1/2, z-1/2'

loop_
_atom_site_label
_atom_site_type_symbol
_atom_site_fract_x
_atom_site_fract_y
_atom_site_fract_z
_atom_site_U_iso_or_equiv
_atom_site_adp_type
_atom_site_occupancy
_atom_site_symmetry_multiplicity
_atom_site_calc_flag
_atom_site_refinement_flags
_atom_site_disorder_assembly
_atom_site_disorder_group
Fe1 Fe 1.0000 0.0000 0.0000 0.00857(12) Uani 1 2 d S . .
S1 S 1.43445(7) 0.04867(5) 0.16766(4) 0.02148(18) Uani 1 1 d . . .
N1 N 0.9928(2) -0.10112(13) 0.06930(13) 0.0101(5) Uani 1 1 d . . .
N2 N 0.9207(2) 0.05289(13) 0.07866(13) 0.0095(5) Uani 1 1 d . . .
N3 N 1.1758(2) 0.02411(13) 0.07093(13) 0.0110(5) Uani 1 1 d . . .
N4 N 0.8764(2) 0.13185(13) 0.09224(13) 0.0111(5) Uani 1 1 d . . .
N5 N 0.7054(2) 0.17221(14) 0.24240(13) 0.0143(5) Uani 1 1 d . . .
N6 N 0.8313(2) 0.03937(13) 0.17675(12) 0.0102(5) Uani 1 1 d . . .
N7 N 0.7894(3) -0.00126(17) 0.23865(15) 0.0158(5) Uani 1 1 d . . .
H1N H 0.722(4) 0.027(3) 0.242(3) 0.070(15) Uiso 1 1 d . . .
H2N H 0.844(4) 0.015(2) 0.283(2) 0.051(13) Uiso 1 1 d . . .
C1 C 1.0394(3) -0.17873(16) 0.06265(16) 0.0117(6) Uani 1 1 d . . .
H1A H 1.0820 -0.1876 0.0234 0.014 Uiso 1 1 calc R . .
C2 C 1.0269(2) -0.24647(17) 0.11176(15) 0.0124(5) Uani 1 1 d . . .
H2A H 1.0596 -0.2997 0.1048 0.015 Uiso 1 1 calc R . .
C3 C 0.9652(3) -0.23412(16) 0.17132(16) 0.0135(6) Uani 1 1 d . . .
H3A H 0.9553 -0.2789 0.2046 0.016 Uiso 1 1 calc R . .
C4 C 0.9184(2) -0.15348(16) 0.18030(16) 0.0121(6) Uani 1 1 d . . .
H4B H 0.8774 -0.1430 0.2201 0.015 Uiso 1 1 calc R . .
C5 C 0.9342(2) -0.08940(16) 0.12891(15) 0.0105(6) Uani 1 1 d . . .
C6 C 0.8929(2) -0.00171(16) 0.12967(14) 0.0093(5) Uani 1 1 d . . .
C7 C 0.8235(2) 0.12274(16) 0.15244(15) 0.0102(5) Uani 1 1 d . . .
C8 C 0.7664(2) 0.19255(16) 0.18685(15) 0.0106(6) Uani 1 1 d . . .
C9 C 0.7794(3) 0.27560(16) 0.16233(17) 0.0143(6) Uani 1 1 d . . .
H9A H 0.8194 0.2869 0.1222 0.017 Uiso 1 1 calc R . .
C10 C 0.7314(3) 0.34084(18) 0.19897(17) 0.0183(6) Uani 1 1 d . . .
H10A H 0.7395 0.3971 0.1843 0.022 Uiso 1 1 calc R . .
C11 C 0.6714(3) 0.32166(18) 0.25760(16) 0.0170(6) Uani 1 1 d . . .
H11A H 0.6406 0.3646 0.2843 0.020 Uiso 1 1 calc R . .
C12 C 0.6582(3) 0.23721(18) 0.27567(17) 0.0177(6) Uani 1 1 d . . .
H12A H 0.6138 0.2246 0.3133 0.021 Uiso 1 1 calc R . .
C13 C 1.2828(3) 0.03278(17) 0.11145(16) 0.0118(6) Uani 1 1 d . . .
Fe2 Fe 1.0000 0.0000 0.5000 0.00885(12) Uani 1 2 d S . .
S2 S 1.16896(7) 0.06697(4) 0.27276(4) 0.01438(16) Uani 1 1 d . . .
N8 N 0.8684(2) -0.09877(13) 0.42709(13) 0.0103(5) Uani 1 1 d . . .
N9 N 0.8120(2) 0.05905(13) 0.45998(13) 0.0117(5) Uani 1 1 d . . .
N10 N 1.0455(2) 0.03930(14) 0.39325(14) 0.0156(5) Uani 1 1 d . . .
N11 N 0.7614(2) 0.13432(14) 0.47823(13) 0.0131(5) Uani 1 1 d . . .
N12 N 0.4231(2) 0.16556(15) 0.45624(14) 0.0163(5) Uani 1 1 d . . .
N13 N 0.6007(2) 0.04777(14) 0.41603(13) 0.0112(5) Uani 1 1 d . . .
N14 N 0.4758(2) 0.01301(16) 0.37917(17) 0.0168(5) Uani 1 1 d . . .
H3N H 0.426(3) 0.0423(18) 0.3964(17) 0.015(8) Uiso 1 1 d . . .
H4N H 0.456(3) 0.027(2) 0.325(2) 0.032(10) Uiso 1 1 d . . .
C14 C 0.9051(3) -0.17574(16) 0.40843(16) 0.0124(6) Uani 1 1 d . . .
H14A H 0.9930 -0.1893 0.4260 0.015 Uiso 1 1 calc R . .
C15 C 0.8182(3) -0.23597(17) 0.36425(16) 0.0159(6) Uani 1 1 d . . .
H15A H 0.8469 -0.2889 0.3528 0.019 Uiso 1 1 calc R . .
C16 C 0.6880(3) -0.21557(18) 0.33762(18) 0.0201(7) Uani 1 1 d . . .
H16A H 0.6274 -0.2550 0.3082 0.024 Uiso 1 1 calc R . .
C17 C 0.6481(3) -0.13564(17) 0.35509(17) 0.0179(6) Uani 1 1 d . . .
H17A H 0.5609 -0.1204 0.3369 0.022 Uiso 1 1 calc R . .
C18 C 0.7409(2) -0.07915(16) 0.40006(15) 0.0113(6) Uani 1 1 d . . .
C19 C 0.7150(2) 0.00724(16) 0.42349(15) 0.0110(5) Uani 1 1 d . . .
C20 C 0.6342(3) 0.12645(17) 0.45102(15) 0.0122(6) Uani 1 1 d . . .
C21 C 0.5424(3) 0.19238(17) 0.45934(16) 0.0141(6) Uani 1 1 d . . .
C22 C 0.5820(3) 0.27698(18) 0.47106(17) 0.0206(7) Uani 1 1 d . . .
H22A H 0.6650 0.2931 0.4714 0.025 Uiso 1 1 calc R . .
C23 C 0.4942(3) 0.3365(2) 0.48227(18) 0.0263(8) Uani 1 1 d . . .
H23A H 0.5174 0.3934 0.4914 0.032 Uiso 1 1 calc R . .
C24 C 0.3717(3) 0.3093(2) 0.47957(18) 0.0268(8) Uani 1 1 d . . .
H24A H 0.3110 0.3479 0.4871 0.032 Uiso 1 1 calc R . .
C25 C 0.3401(3) 0.22483(19) 0.46569(17) 0.0227(7) Uani 1 1 d . . .
H25A H 0.2563 0.2080 0.4627 0.027 Uiso 1 1 calc R . .
C26 C 1.0986(2) 0.05098(16) 0.34349(16) 0.0117(6) Uani 1 1 d . . .

loop_
_atom_site_aniso_label
_atom_site_aniso_U_11
_atom_site_aniso_U_22
_atom_site_aniso_U_33
_atom_site_aniso_U_23
_atom_site_aniso_U_13
_atom_site_aniso_U_12
Fe1 0.0086(3) 0.0079(3) 0.0099(3) 0.0004(2) 0.0038(2) -0.0003(2)
S1 0.0094(3) 0.0324(5) 0.0214(4) 0.0049(3) 0.0028(3) -0.0026(3)
N1 0.0078(11) 0.0111(12) 0.0104(11) -0.0018(9) 0.0013(9) -0.0008(9)
N2 0.0081(11) 0.0074(11) 0.0124(11) 0.0005(9) 0.0024(9) -0.0001(9)
N3 0.0138(12) 0.0094(12) 0.0124(11) 0.0008(9) 0.0076(10) 0.0000(9)
N4 0.0102(12) 0.0102(11) 0.0135(11) -0.0011(9) 0.0045(10) 0.0020(9)
N5 0.0147(12) 0.0149(12) 0.0155(12) -0.0006(10) 0.0079(10) 0.0026(10)
N6 0.0111(11) 0.0111(11) 0.0098(11) 0.0013(9) 0.0051(9) 0.0001(9)
N7 0.0172(13) 0.0196(13) 0.0149(13) 0.0052(11) 0.0112(11) 0.0022(12)
C1 0.0111(14) 0.0125(14) 0.0123(14) -0.0011(11) 0.0049(11) 0.0003(11)
C2 0.0110(13) 0.0094(13) 0.0157(13) 0.0015(12) 0.0024(11) -0.0005(12)
C3 0.0130(14) 0.0124(15) 0.0137(13) 0.0034(11) 0.0019(11) -0.0034(11)
C4 0.0099(14) 0.0140(15) 0.0135(13) 0.0017(11) 0.0049(11) -0.0018(11)
C5 0.0069(13) 0.0109(14) 0.0126(13) -0.0007(11) 0.0014(11) -0.0020(11)
C6 0.0080(12) 0.0101(13) 0.0102(12) 0.0001(11) 0.0032(10) -0.0011(11)
C7 0.0081(13) 0.0098(14) 0.0110(13) -0.0007(11) 0.0005(11) -0.0018(11)
C8 0.0055(13) 0.0149(14) 0.0103(13) -0.0022(11) 0.0010(11) -0.0007(11)
C9 0.0117(14) 0.0139(14) 0.0178(15) 0.0004(11) 0.0053(12) 0.0015(11)
C10 0.0144(15) 0.0138(15) 0.0242(16) -0.0015(12) 0.0021(13) 0.0015(12)
C11 0.0163(15) 0.0146(15) 0.0177(15) -0.0052(12) 0.0017(13) 0.0061(12)
C12 0.0160(15) 0.0229(17) 0.0156(14) -0.0003(12) 0.0070(12) 0.0061(13)
C13 0.0133(15) 0.0112(14) 0.0119(13) 0.0019(11) 0.0053(12) 0.0012(12)
Fe2 0.0070(3) 0.0096(3) 0.0111(3) -0.0003(2) 0.0044(2) -0.0002(2)
S2 0.0139(4) 0.0161(4) 0.0155(3) 0.0019(3) 0.0080(3) 0.0021(3)
N8 0.0107(12) 0.0107(12) 0.0116(11) 0.0010(9) 0.0063(9) 0.0004(9)
N9 0.0104(11) 0.0105(11) 0.0143(11) -0.0019(9) 0.0039(10) 0.0027(10)
N10 0.0160(12) 0.0153(13) 0.0160(12) -0.0015(10) 0.0059(10) -0.0015(10)
N11 0.0116(12) 0.0120(12) 0.0170(12) -0.0022(10) 0.0064(10) 0.0045(10)
N12 0.0090(12) 0.0244(13) 0.0152(12) 0.0023(10) 0.0033(10) 0.0065(10)
N13 0.0053(11) 0.0140(12) 0.0141(12) 0.0003(9) 0.0025(9) -0.0001(9)
N14 0.0065(12) 0.0198(14) 0.0236(14) -0.0014(11) 0.0038(11) 0.0001(10)
C14 0.0117(14) 0.0126(14) 0.0143(14) 0.0015(11) 0.0060(11) 0.0035(11)
C15 0.0217(16) 0.0102(15) 0.0180(14) -0.0031(11) 0.0096(12) 0.0001(12)
C16 0.0165(16) 0.0200(16) 0.0230(16) -0.0054(13) 0.0049(13) -0.0051(13)
C17 0.0116(14) 0.0193(16) 0.0208(15) -0.0016(12) 0.0018(12) -0.0029(12)
C18 0.0102(14) 0.0133(14) 0.0115(13) 0.0023(11) 0.0051(11) 0.0007(11)
C19 0.0090(13) 0.0129(14) 0.0107(13) 0.0012(11) 0.0024(11) 0.0015(12)
C20 0.0116(14) 0.0150(14) 0.0109(13) 0.0000(11) 0.0051(11) 0.0014(11)
C21 0.0117(14) 0.0195(15) 0.0094(13) -0.0010(11) 0.0010(12) 0.0054(12)
C22 0.0170(16) 0.0210(16) 0.0233(16) -0.0059(13) 0.0055(13) 0.0037(13)
C23 0.0275(18) 0.0209(17) 0.0253(18) -0.0082(13) 0.0006(15) 0.0103(14)
C24 0.0222(17) 0.036(2) 0.0181(16) -0.0047(14) 0.0004(14) 0.0190(15)
C25 0.0137(15) 0.0351(19) 0.0196(16) 0.0008(13) 0.0053(13) 0.0088(14)
C26 0.0105(13) 0.0098(14) 0.0135(14) -0.0007(11) 0.0018(11) 0.0023(11)

loop_
_atom_type_symbol
_atom_type_description
_atom_type_scat_dispersion_real
_atom_type_scat_dispersion_imag
_atom_type_scat_source
C C 0.0033 0.0016 'International Tables Vol C Tables 4.2.6.8 and 6.1.1.4'
H H 0.0000 0.0000 'International Tables Vol C Tables 4.2.6.8 and 6.1.1.4'
N N 0.0061 0.0033 'International Tables Vol C Tables 4.2.6.8 and 6.1.1.4'
S S 0.1246 0.1234 'International Tables Vol C Tables 4.2.6.8 and 6.1.1.4'
Fe Fe 0.3463 0.8444 'International Tables Vol C Tables 4.2.6.8 and 6.1.1.4'

loop_
_geom_angle_atom_site_label_1
_geom_angle_atom_site_label_2
_geom_angle_atom_site_label_3
_geom_angle
_geom_angle_site_symmetry_1
_geom_angle_site_symmetry_3
_geom_angle_publ_flag
N3 Fe1 N3 180.0(2) 3_755 . ?
N3 Fe1 N2 87.70(8) 3_755 . ?
N3 Fe1 N2 92.30(8) . . ?
N3 Fe1 N2 92.30(8) 3_755 3_755 ?
N3 Fe1 N2 87.70(8) . 3_755 ?
N2 Fe1 N2 180.00(15) . 3_755 ?
N3 Fe1 N1 90.32(8) 3_755 . ?
N3 Fe1 N1 89.68(8) . . ?
N2 Fe1 N1 80.37(8) . . ?
N2 Fe1 N1 99.63(8) 3_755 . ?
N3 Fe1 N1 89.68(8) 3_755 3_755 ?
N3 Fe1 N1 90.32(8) . 3_755 ?
N2 Fe1 N1 99.63(8) . 3_755 ?
N2 Fe1 N1 80.37(8) 3_755 3_755 ?
N1 Fe1 N1 180.00(12) . 3_755 ?
C1 N1 C5 117.3(2) . . ?
C1 N1 Fe1 126.44(17) . . ?
C5 N1 Fe1 116.28(17) . . ?
C6 N2 N4 108.5(2) . . ?
C6 N2 Fe1 113.80(17) . . ?
N4 N2 Fe1 137.51(16) . . ?
C13 N3 Fe1 175.1(2) . . ?
C7 N4 N2 106.6(2) . . ?
C12 N5 C8 116.5(2) . . ?
C6 N6 C7 105.9(2) . . ?
C6 N6 N7 123.4(2) . . ?
C7 N6 N7 130.6(2) . . ?
N6 N7 H1N 106(3) . . ?
N6 N7 H2N 104(3) . . ?
H1N N7 H2N 100(4) . . ?
N1 C1 C2 122.8(2) . . ?
N1 C1 H1A 118.6 . . ?
C2 C1 H1A 118.6 . . ?
C3 C2 C1 119.4(2) . . ?
C3 C2 H2A 120.3 . . ?
C1 C2 H2A 120.3 . . ?
C2 C3 C4 118.7(2) . . ?
C2 C3 H3A 120.7 . . ?
C4 C3 H3A 120.7 . . ?
C5 C4 C3 118.5(2) . . ?
C5 C4 H4B 120.7 . . ?
C3 C4 H4B 120.7 . . ?
N1 C5 C4 123.3(2) . . ?
N1 C5 C6 110.4(2) . . ?
C4 C5 C6 126.3(2) . . ?
N2 C6 N6 109.3(2) . . ?
N2 C6 C5 118.7(2) . . ?
N6 C6 C5 131.9(2) . . ?
N4 C7 N6 109.6(2) . . ?
N4 C7 C8 124.1(2) . . ?
N6 C7 C8 126.2(2) . . ?
N5 C8 C9 123.3(2) . . ?
N5 C8 C7 117.3(2) . . ?
C9 C8 C7 119.4(2) . . ?
C10 C9 C8 118.5(3) . . ?
C10 C9 H9A 120.8 . . ?
C8 C9 H9A 120.8 . . ?
C11 C10 C9 119.2(3) . . ?
C11 C10 H10A 120.4 . . ?
C9 C10 H10A 120.4 . . ?
C10 C11 C12 118.4(3) . . ?
C10 C11 H11A 120.8 . . ?
C12 C11 H11A 120.8 . . ?
N5 C12 C11 124.1(3) . . ?
N5 C12 H12A 118.0 . . ?
C11 C12 H12A 118.0 . . ?
N3 C13 S1 177.9(3) . . ?
N10 Fe2 N10 180.0 3_756 . ?
N10 Fe2 N9 87.39(8) 3_756 . ?
N10 Fe2 N9 92.61(8) . . ?
N10 Fe2 N9 92.61(8) 3_756 3_756 ?
N10 Fe2 N9 87.39(8) . 3_756 ?
N9 Fe2 N9 180.0 . 3_756 ?
N10 Fe2 N8 89.96(8) 3_756 . ?
N10 Fe2 N8 90.04(8) . . ?
N9 Fe2 N8 74.97(8) . . ?
N9 Fe2 N8 105.03(8) 3_756 . ?
N10 Fe2 N8 90.04(8) 3_756 3_756 ?
N10 Fe2 N8 89.96(8) . 3_756 ?
N9 Fe2 N8 105.03(8) . 3_756 ?
N9 Fe2 N8 74.97(8) 3_756 3_756 ?
N8 Fe2 N8 180.000(1) . 3_756 ?
C14 N8 C18 118.1(2) . . ?
C14 N8 Fe2 125.42(18) . . ?
C18 N8 Fe2 116.52(17) . . ?
C19 N9 N11 108.8(2) . . ?
C19 N9 Fe2 114.88(16) . . ?
N11 N9 Fe2 134.53(16) . . ?
C26 N10 Fe2 163.6(2) . . ?
C20 N11 N9 106.4(2) . . ?
C25 N12 C21 116.6(2) . . ?
C19 N13 C20 105.6(2) . . ?
C19 N13 N14 125.3(2) . . ?
C20 N13 N14 129.1(2) . . ?
N13 N14 H3N 105(2) . . ?
N13 N14 H4N 105(2) . . ?
H3N N14 H4N 105(3) . . ?
N8 C14 C15 123.0(2) . . ?
N8 C14 H14A 118.5 . . ?
C15 C14 H14A 118.5 . . ?
C16 C15 C14 118.4(3) . . ?
C16 C15 H15A 120.8 . . ?
C14 C15 H15A 120.8 . . ?
C15 C16 C17 119.5(3) . . ?
C15 C16 H16A 120.3 . . ?
C17 C16 H16A 120.3 . . ?
C18 C17 C16 118.6(3) . . ?
C18 C17 H17A 120.7 . . ?
C16 C17 H17A 120.7 . . ?
N8 C18 C17 122.4(2) . . ?
N8 C18 C19 112.2(2) . . ?
C17 C18 C19 125.4(2) . . ?
N9 C19 N13 108.8(2) . . ?
N9 C19 C18 120.6(2) . . ?
N13 C19 C18 130.6(2) . . ?
N11 C20 N13 110.3(2) . . ?
N11 C20 C21 124.2(2) . . ?
N13 C20 C21 125.5(2) . . ?
N12 C21 C22 123.7(3) . . ?
N12 C21 C20 116.3(2) . . ?
C22 C21 C20 120.0(2) . . ?
C23 C22 C21 118.1(3) . . ?
C23 C22 H22A 121.0 . . ?
C21 C22 H22A 121.0 . . ?
C24 C23 C22 118.5(3) . . ?
C24 C23 H23A 120.8 . . ?
C22 C23 H23A 120.8 . . ?
C25 C24 C23 119.5(3) . . ?
C25 C24 H24A 120.3 . . ?
C23 C24 H24A 120.3 . . ?
N12 C25 C24 123.6(3) . . ?
N12 C25 H25A 118.2 . . ?
C24 C25 H25A 118.2 . . ?
N10 C26 S2 178.6(2) . . ?

loop_
_geom_bond_atom_site_label_1
_geom_bond_atom_site_label_2
_geom_bond_distance
_geom_bond_site_symmetry_2
_geom_bond_publ_flag
Fe1 N3 1.955(2) 3_755 ?
Fe1 N3 1.955(2) . ?
Fe1 N2 1.978(2) . ?
Fe1 N2 1.978(2) 3_755 ?
Fe1 N1 1.995(2) . ?
Fe1 N1 1.995(2) 3_755 ?
S1 C13 1.647(3) . ?
N1 C1 1.338(3) . ?
N1 C5 1.362(3) . ?
N2 C6 1.319(3) . ?
N2 N4 1.375(3) . ?
N3 C13 1.161(3) . ?
N4 C7 1.324(3) . ?
N5 C12 1.342(3) . ?
N5 C8 1.345(3) . ?
N6 C6 1.351(3) . ?
N6 C7 1.370(3) . ?
N6 N7 1.418(3) . ?
N7 H1N 0.86(4) . ?
N7 H2N 0.84(4) . ?
C1 C2 1.386(4) . ?
C1 H1A 0.9300 . ?
C2 C3 1.385(4) . ?
C2 H2A 0.9300 . ?
C3 C4 1.391(4) . ?
C3 H3A 0.9300 . ?
C4 C5 1.378(3) . ?
C4 H4B 0.9300 . ?
C5 C6 1.451(4) . ?
C7 C8 1.466(4) . ?
C8 C9 1.391(4) . ?
C9 C10 1.381(4) . ?
C9 H9A 0.9300 . ?
C10 C11 1.378(4) . ?
C10 H10A 0.9300 . ?
C11 C12 1.380(4) . ?
C11 H11A 0.9300 . ?
C12 H12A 0.9300 . ?
Fe2 N10 2.113(2) 3_756 ?
Fe2 N10 2.113(2) . ?
Fe2 N9 2.148(2) . ?
Fe2 N9 2.148(2) 3_756 ?
Fe2 N8 2.215(2) . ?
Fe2 N8 2.215(2) 3_756 ?
S2 C26 1.626(3) . ?
N8 C14 1.341(3) . ?
N8 C18 1.350(3) . ?
N9 C19 1.324(3) . ?
N9 N11 1.378(3) . ?
N10 C26 1.173(3) . ?
N11 C20 1.317(3) . ?
N12 C25 1.337(3) . ?
N12 C21 1.342(3) . ?
N13 C19 1.361(3) . ?
N13 C20 1.373(3) . ?
N13 N14 1.415(3) . ?
N14 H3N 0.83(3) . ?
N14 H4N 0.91(3) . ?
C14 C15 1.384(4) . ?
C14 H14A 0.9300 . ?
C15 C16 1.379(4) . ?
C15 H15A 0.9300 . ?
C16 C17 1.390(4) . ?
C16 H16A 0.9300 . ?
C17 C18 1.384(4) . ?
C17 H17A 0.9300 . ?
C18 C19 1.466(4) . ?
C20 C21 1.471(4) . ?
C21 C22 1.393(4) . ?
C22 C23 1.387(4) . ?
C22 H22A 0.9300 . ?
C23 C24 1.378(5) . ?
C23 H23A 0.9300 . ?
C24 C25 1.375(4) . ?
C24 H24A 0.9300 . ?
C25 H25A 0.9300 . ?
